data_4075277
loop_
_publ_author_name
'Rufi\'nska, Anna'
'Goddard, Richard'
'Weidenthaler, Claudia'
'B\"uhl, Michael'
'P\"orschke, Klaus-Richard'

_publ_section_title
;
 Structural Properties and Dynamics of Five-Coordinate
 Nickel(II)&#x2212;\p-Allyl Complexes Containing Monodentate Phosphorus
 Ligands
;
_journal_issue 9
_journal_name_full Organometallics
_journal_page_first 2308
_journal_paper_doi 10.1021/om0601807
_journal_volume 25
_journal_year 2006
_chemical_absolute_configuration ad
_chemical_compound_source dichloromethane/diethylether
_chemical_formula_moiety 'C12 H32 Ni O9 P3 1+, Br 1-'
_chemical_formula_sum 'C12 H32 Br Ni O9 P3'
_chemical_formula_weight 551.91
_chemical_name_systematic
; 
 \h^3^-allyl-trimethylphosphite-nickel(ii)-bromide  
;
_chemical_temperature_decomposition_gt 333
_space_group_IT_number 4
_symmetry_cell_setting monoclinic
_symmetry_Int_Tables_number 4
_symmetry_space_group_name_Hall 'P 2yb'
_symmetry_space_group_name_H-M 'P 1 21 1'
_atom_sites_solution_hydrogens geom
_atom_sites_solution_primary direct
_atom_sites_solution_secondary difmap
_cell_angle_alpha 90.00
_cell_angle_beta 96.078(1)
_cell_angle_gamma 90.00
_cell_formula_units_Z 2
_cell_length_a 10.7181(2)
_cell_length_b 8.1124(1)
_cell_length_c 12.6683(2)
_cell_measurement_reflns_used 32422
_cell_measurement_temperature 100
_cell_measurement_theta_max 31.0
_cell_measurement_theta_min 2.91
_cell_volume 1095.31(3)
_computing_cell_refinement 'Denzo / Scalepack (Otwinowski 1997)'
_computing_data_collection 'Collect software (Nonius, 1998)'
_computing_data_reduction 'Denzo / Scalepack (Otwinowski 1997)'
_computing_molecular_graphics 'ORTEP (Johnson, 1976)'
_computing_structure_refinement 'SHELXL-97 (Sheldrick, 1997)'
_computing_structure_solution 'SHELXS-97 (Sheldrick, 1990)'
_diffrn_ambient_temperature 100
_diffrn_measured_fraction_theta_full 0.996
_diffrn_measured_fraction_theta_max 0.996
_diffrn_measurement_device_type 'Nonius KappaCCD'
_diffrn_measurement_method 'CCD \w-scan'
_diffrn_radiation_monochromator graphite
_diffrn_radiation_source '0.3 mm focus rotating anode'
_diffrn_radiation_type MoK\a
_diffrn_radiation_wavelength 0.71073
_diffrn_reflns_av_R_equivalents 0.0843
_diffrn_reflns_av_sigmaI/netI 0.0874
_diffrn_reflns_limit_h_max 15
_diffrn_reflns_limit_h_min -15
_diffrn_reflns_limit_k_max 11
_diffrn_reflns_limit_k_min -11
_diffrn_reflns_limit_l_max 18
_diffrn_reflns_limit_l_min -18
_diffrn_reflns_number 27294
_diffrn_reflns_theta_full 30.99
_diffrn_reflns_theta_max 30.99
_diffrn_reflns_theta_min 3.45
_diffrn_standards_decay_% 0.0
_diffrn_standards_number 0
_exptl_absorpt_coefficient_mu 2.967
_exptl_absorpt_correction_T_max 0.75063
_exptl_absorpt_correction_T_min 0.63256
_exptl_absorpt_correction_type gaussian
_exptl_absorpt_process_details 'XPREP, Siemens (1995)'
_exptl_crystal_colour orange-red
_exptl_crystal_density_diffrn 1.673
_exptl_crystal_density_meas ?
_exptl_crystal_density_method none
_exptl_crystal_description prism
_exptl_crystal_F_000 568
_exptl_crystal_size_max 0.16
_exptl_crystal_size_mid 0.14
_exptl_crystal_size_min 0.12
_refine_diff_density_max 0.740
_refine_diff_density_min -0.549
_refine_diff_density_rms 0.122
_refine_ls_abs_structure_details 'Flack, H. D. (1983). Acta Cryst. A39, 876-881'
_refine_ls_abs_structure_Flack -0.011(8)
_refine_ls_extinction_method none
_refine_ls_goodness_of_fit_ref 1.028
_refine_ls_hydrogen_treatment constr
_refine_ls_matrix_type full
_refine_ls_number_parameters 235
_refine_ls_number_reflns 6968
_refine_ls_number_restraints 1
_refine_ls_restrained_S_all 1.028
_refine_ls_R_factor_all 0.0721
_refine_ls_R_factor_gt 0.0496
_refine_ls_shift/su_max 0.001
_refine_ls_shift/su_mean 0.000
_refine_ls_structure_factor_coef Fsqd
_refine_ls_weighting_details 'calc w=1/[\s^2^(Fo^2^)+(0.0141P)^2^+1.1830P] where P=(Fo^2^+2Fc^2^)/3'
_refine_ls_weighting_scheme calc
_refine_ls_wR_factor_gt 0.0791
_refine_ls_wR_factor_ref 0.0857
_reflns_number_gt 5606
_reflns_number_total 6968
_reflns_threshold_expression I>2\s(I)
_cod_data_source_file om0601807si20060223_123426.cif
_cod_data_source_block 2c
_cod_depositor_comments
;
The following automatic conversions were performed:

'_chemical_melting_point' tag was changed to
'_chemical_temperature_decomposition_gt' since the value was
specified 'more than' ('>') a certain temperature. The value '>333
decomposition' was changed to '333' - it should be numeric and
without a unit designator.

Automatic conversion script
Id: cif_fix_values 1715 2011-07-08 13:25:40Z adriana 

The following automatic conversions were performed:

'_exptl_crystal_density_meas' value 'none' was changed to '?' - the
value is perceived as not measured.

Automatic conversion script
Id: cif_fix_values 3008 2015-01-20 13:52:24Z robertas 
;
_cod_database_code 4075277

loop_
_symmetry_equiv_pos_as_xyz
'x, y, z'
'-x, y+1/2, -z'

loop_
_atom_site_label
_atom_site_type_symbol
_atom_site_fract_x
_atom_site_fract_y
_atom_site_fract_z
_atom_site_U_iso_or_equiv
_atom_site_adp_type
_atom_site_occupancy
_atom_site_symmetry_multiplicity
_atom_site_calc_flag
_atom_site_refinement_flags
C1 C 0.7159(4) -0.1694(6) 0.8916(4) 0.0246(10) Uani 1 1 d .
H1A H 0.6624 -0.1118 0.9366 0.030 Uiso 1 1 calc R
H1B H 0.6857 -0.2781 0.8695 0.030 Uiso 1 1 calc R
C2 C 0.8444(4) -0.1508(6) 0.9154(3) 0.0219(9) Uani 1 1 d .
H2 H 0.8808 -0.0954 0.9802 0.026 Uiso 1 1 calc R
C3 C 0.9183(4) -0.2167(5) 0.8423(3) 0.0208(9) Uani 1 1 d .
H3A H 0.8988 -0.3279 0.8176 0.025 Uiso 1 1 calc R
H3B H 1.0073 -0.1923 0.8525 0.025 Uiso 1 1 calc R
C4 C 1.0590(4) -0.1468(5) 0.6249(4) 0.0209(9) Uani 1 1 d .
H4A H 1.0960 -0.1686 0.5606 0.031 Uiso 1 1 calc R
H4B H 0.9862 -0.2151 0.6275 0.031 Uiso 1 1 calc R
H4C H 1.1187 -0.1706 0.6849 0.031 Uiso 1 1 calc R
C5 C 1.0220(4) 0.3902(5) 0.6554(4) 0.0232(10) Uani 1 1 d .
H5A H 0.9823 0.4913 0.6310 0.035 Uiso 1 1 calc R
H5B H 1.0654 0.3437 0.5999 0.035 Uiso 1 1 calc R
H5C H 1.0808 0.4119 0.7163 0.035 Uiso 1 1 calc R
C6 C 1.2021(4) 0.1341(6) 0.8083(4) 0.0261(10) Uani 1 1 d .
H6A H 1.2494 0.1353 0.8770 0.039 Uiso 1 1 calc R
H6B H 1.2118 0.2379 0.7736 0.039 Uiso 1 1 calc R
H6C H 1.2322 0.0470 0.7663 0.039 Uiso 1 1 calc R
C7 C 0.5109(4) 0.3624(6) 0.6882(4) 0.0261(10) Uani 1 1 d .
H7A H 0.4791 0.3790 0.6152 0.039 Uiso 1 1 calc R
H7B H 0.5412 0.4651 0.7185 0.039 Uiso 1 1 calc R
H7C H 0.4449 0.3214 0.7267 0.039 Uiso 1 1 calc R
C8 C 0.5261(4) 0.2811(7) 0.9448(4) 0.0293(11) Uani 1 1 d .
H8A H 0.4657 0.2299 0.9851 0.044 Uiso 1 1 calc R
H8B H 0.4853 0.3629 0.8986 0.044 Uiso 1 1 calc R
H8C H 0.5904 0.3324 0.9923 0.044 Uiso 1 1 calc R
C9 C 0.8405(4) 0.3604(6) 0.9353(3) 0.0197(9) Uani 1 1 d .
H9A H 0.8691 0.4709 0.9504 0.029 Uiso 1 1 calc R
H9B H 0.9101 0.2927 0.9207 0.029 Uiso 1 1 calc R
H9C H 0.8039 0.3169 0.9954 0.029 Uiso 1 1 calc R
C10 C 0.4708(4) -0.1445(6) 0.6877(3) 0.0205(9) Uani 1 1 d .
H10A H 0.3855 -0.1380 0.6561 0.031 Uiso 1 1 calc R
H10B H 0.4877 -0.0544 0.7363 0.031 Uiso 1 1 calc R
H10C H 0.4835 -0.2469 0.7253 0.031 Uiso 1 1 calc R
C11 C 0.7206(4) 0.0747(5) 0.4825(3) 0.0198(9) Uani 1 1 d .
H11A H 0.7476 0.0868 0.4130 0.030 Uiso 1 1 calc R
H11B H 0.7672 0.1490 0.5308 0.030 Uiso 1 1 calc R
H11C H 0.6328 0.0997 0.4796 0.030 Uiso 1 1 calc R
C12 C 0.7048(4) -0.4346(5) 0.5369(3) 0.0225(10) Uani 1 1 d .
H12A H 0.7330 -0.5457 0.5503 0.034 Uiso 1 1 calc R
H12B H 0.7438 -0.3903 0.4783 0.034 Uiso 1 1 calc R
H12C H 0.6153 -0.4339 0.5202 0.034 Uiso 1 1 calc R
Br1 Br 0.26499(4) 0.60525(5) 0.83476(3) 0.01991(10) Uani 1 1 d .
Ni1 Ni 0.79895(4) -0.02845(6) 0.77992(4) 0.01200(11) Uani 1 1 d .
O1 O 1.0229(3) 0.0236(3) 0.6275(2) 0.0157(6) Uani 1 1 d .
O2 O 0.9283(2) 0.2757(3) 0.6837(2) 0.0173(6) Uani 1 1 d .
O3 O 1.0703(2) 0.1071(4) 0.8202(2) 0.0188(6) Uani 1 1 d .
O4 O 0.6123(3) 0.2443(4) 0.6943(2) 0.0177(6) Uani 1 1 d .
O5 O 0.5822(3) 0.1570(4) 0.8820(2) 0.0229(7) Uani 1 1 d .
O6 O 0.7475(3) 0.3614(4) 0.8439(2) 0.0192(6) Uani 1 1 d .
O7 O 0.5550(2) -0.1356(4) 0.6052(2) 0.0162(6) Uani 1 1 d .
O8 O 0.7420(3) -0.0920(3) 0.5186(2) 0.0151(6) Uani 1 1 d .
O9 O 0.7380(3) -0.3358(3) 0.6296(2) 0.0172(6) Uani 1 1 d .
P1 P 0.95864(9) 0.09506(14) 0.72701(8) 0.01268(19) Uani 1 1 d .
P2 P 0.68623(10) 0.18940(13) 0.80405(8) 0.0140(2) Uani 1 1 d .
P3 P 0.70469(9) -0.14422(13) 0.63356(8) 0.0128(2) Uani 1 1 d .

loop_
_atom_site_aniso_label
_atom_site_aniso_U_11
_atom_site_aniso_U_22
_atom_site_aniso_U_33
_atom_site_aniso_U_23
_atom_site_aniso_U_13
_atom_site_aniso_U_12
C1 0.030(2) 0.017(2) 0.027(2) 0.0078(19) 0.006(2) 0.0012(19)
C2 0.027(2) 0.024(2) 0.014(2) 0.0103(19) 0.0004(18) 0.004(2)
C3 0.023(2) 0.017(2) 0.022(2) 0.0082(18) 0.0021(19) 0.0040(17)
C4 0.022(2) 0.019(2) 0.024(2) 0.0030(19) 0.0082(18) 0.0082(18)
C5 0.021(2) 0.019(2) 0.030(3) 0.0062(19) 0.003(2) -0.0019(17)
C6 0.016(2) 0.029(3) 0.032(2) 0.008(2) 0.0004(18) -0.0027(18)
C7 0.020(2) 0.030(3) 0.026(2) 0.003(2) -0.0051(19) 0.010(2)
C8 0.027(2) 0.044(3) 0.018(2) -0.001(2) 0.007(2) 0.017(2)
C9 0.023(2) 0.022(2) 0.0132(19) -0.0023(18) -0.0030(17) -0.0039(19)
C10 0.0132(19) 0.027(2) 0.021(2) 0.001(2) 0.0004(17) -0.0004(18)
C11 0.026(2) 0.017(2) 0.0159(19) 0.0022(16) 0.0015(17) -0.0019(17)
C12 0.027(2) 0.017(2) 0.024(2) -0.0082(17) 0.0050(19) 0.0005(17)
Br1 0.01792(19) 0.0226(2) 0.01865(19 -0.0026(2) -0.00093(16) 0.00014(19)
Ni1 0.0102(2) 0.0131(2) 0.0127(2) 0.0017(2) 0.00135(19) 0.0001(2)
O1 0.0146(14) 0.0164(14) 0.0171(14) -0.0022(11) 0.0059(12) 0.0030(11)
O2 0.0131(13) 0.0133(14) 0.0264(16) 0.0014(12) 0.0066(13) -0.0007(11)
O3 0.0097(12) 0.0281(15) 0.0188(13) -0.0008(15) 0.0016(11) -0.0022(14)
O4 0.0167(14) 0.0212(15) 0.0146(14) 0.0020(12) -0.0014(12) 0.0070(12)
O5 0.0195(15) 0.0291(18) 0.0217(16) 0.0015(13) 0.0100(13) 0.0058(12)
O6 0.0223(15) 0.0146(14) 0.0197(15) -0.0021(13) -0.0020(13) -0.0002(12)
O7 0.0104(13) 0.0222(15) 0.0161(14) 0.0017(13) 0.0020(11) -0.0019(12)
O8 0.0162(14) 0.0147(14) 0.0147(14) 0.0006(11) 0.0032(12) -0.0013(11)
O9 0.0196(14) 0.0111(13) 0.0205(15) -0.0014(11) 0.0008(12) 0.0002(11)
P1 0.0107(4) 0.0129(5) 0.0145(4) 0.0002(5) 0.0019(4) 0.0001(4)
P2 0.0120(5) 0.0175(5) 0.0124(5) 0.0001(4) 0.0011(4) 0.0028(4)
P3 0.0117(5) 0.0126(5) 0.0142(5) 0.0010(4) 0.0014(4) -0.0007(4)

loop_
_atom_type_symbol
_atom_type_description
_atom_type_scat_dispersion_real
_atom_type_scat_dispersion_imag
_atom_type_scat_source
C C 0.0033 0.0016 'International Tables Vol C Tables 4.2.6.8 and 6.1.1.4'
H H 0.0000 0.0000 'International Tables Vol C Tables 4.2.6.8 and 6.1.1.4'
Br Br -0.2901 2.4595 'International Tables Vol C Tables 4.2.6.8 and 6.1.1.4'
Ni Ni 0.3393 1.1124 'International Tables Vol C Tables 4.2.6.8 and 6.1.1.4'
O O 0.0106 0.0060 'International Tables Vol C Tables 4.2.6.8 and 6.1.1.4'
P P 0.1023 0.0942 'International Tables Vol C Tables 4.2.6.8 and 6.1.1.4'

loop_
_geom_angle_atom_site_label_1
_geom_angle_atom_site_label_2
_geom_angle_atom_site_label_3
_geom_angle
_geom_angle_publ_flag
C2 C1 Ni1 66.6(2) y
C1 C2 C3 115.9(4) y
C1 C2 Ni1 73.8(3) y
C3 C2 Ni1 73.9(2) y
C2 C3 Ni1 66.5(2) y
C2 Ni1 C1 39.57(18) y
C2 Ni1 C3 39.59(17) y
C1 Ni1 C3 68.42(17) y
C2 Ni1 P1 111.69(14) y
C1 Ni1 P1 151.15(13) y
C3 Ni1 P1 89.03(13) y
C2 Ni1 P2 111.75(14) y
C1 Ni1 P2 93.81(13) y
C3 Ni1 P2 149.80(13) y
P1 Ni1 P2 97.88(4) y
C2 Ni1 P3 123.67(15) y
C1 Ni1 P3 98.33(14) y
C3 Ni1 P3 102.24(13) y
P1 Ni1 P3 104.07(4) y
P2 Ni1 P3 104.46(4) y
C4 O1 P1 120.3(3) y
C5 O2 P1 124.0(3) y
C6 O3 P1 126.5(3) y
C7 O4 P2 122.4(3) y
C8 O5 P2 125.8(3) y
C9 O6 P2 118.2(3) y
C10 O7 P3 121.2(3) y
C11 O8 P3 119.3(3) y
C12 O9 P3 122.1(3) y
O2 P1 O3 108.10(17) y
O2 P1 O1 98.70(15) y
O3 P1 O1 104.60(15) y
O2 P1 Ni1 113.41(11) y
O3 P1 Ni1 110.97(11) y
O1 P1 Ni1 119.85(12) y
O5 P2 O4 105.83(16) y
O5 P2 O6 103.89(16) y
O4 P2 O6 100.44(16) y
O5 P2 Ni1 112.89(12) y
O4 P2 Ni1 109.69(11) y
O6 P2 Ni1 122.39(12) y
O9 P3 O8 98.64(15) y
O9 P3 O7 104.86(16) y
O8 P3 O7 97.15(15) y
O9 P3 Ni1 110.72(12) y
O8 P3 Ni1 120.64(11) y
O7 P3 Ni1 121.48(11) y

loop_
_geom_bond_atom_site_label_1
_geom_bond_atom_site_label_2
_geom_bond_distance
_geom_bond_publ_flag
C1 C2 1.387(6) y
C1 Ni1 2.090(4) y
C2 C3 1.388(6) y
C2 Ni1 1.998(4) y
C3 Ni1 2.092(4) y
C4 O1 1.436(5) y
C5 O2 1.442(5) y
C6 O3 1.454(5) y
C7 O4 1.445(5) y
C8 O5 1.452(5) y
C9 O6 1.445(5) y
C10 O7 1.453(5) y
C11 O8 1.439(5) y
C12 O9 1.435(5) y
Ni1 P1 2.1507(11) y
Ni1 P2 2.1805(11) y
Ni1 P3 2.2235(12) y
O1 P1 1.607(3) y
O2 P1 1.586(3) y
O3 P1 1.592(3) y
O4 P2 1.589(3) y
O5 P2 1.587(3) y
O6 P2 1.601(3) y
O7 P3 1.608(3) y
O8 P3 1.608(3) y
O9 P3 1.597(3) y
